data_7234264
loop_
_publ_author_name
'Ming Kong'
'Ting Wang'
'Xiaohe Tian'
'Fang Wang'
'Yanqiu Liu'
'Qiong Zhang'
'Hui Wang'
'Hongping Zhou'
'Jieying Wu'
'Yupeng Tian'

_publ_section_title
;
 Tunable two-photon absorption near-infrared materials containing
 different electron-donors and a pi-bridge center with applications in
 bioimaging in live cells
;
_journal_name_full 'Journal of Materials Chemistry C'
_journal_page_first 5580
_journal_page_last 5588
_journal_paper_doi 10.1039/C5TC00716J
_journal_volume 3
_journal_year 2015
_chemical_formula_sum 'C16 H19 N O S'
_chemical_formula_weight 273.38
_space_group_IT_number 19
_space_group_name_Hall 'P 2ac 2ab'
_space_group_name_H-M_alt 'P 21 21 21'
_symmetry_cell_setting orthorhombic
_symmetry_space_group_name_H-M 'P 21 21 21'
_atom_sites_solution_hydrogens geom
_atom_sites_solution_primary direct
_atom_sites_solution_secondary difmap
_cell_angle_alpha 90.000(5)
_cell_angle_beta 90.000(5)
_cell_angle_gamma 90.000(5)
_cell_formula_units_Z 4
_cell_length_a 7.698(5)
_cell_length_b 9.598(5)
_cell_length_c 20.109(5)
_cell_measurement_reflns_used 5695
_cell_measurement_temperature 327(2)
_cell_measurement_theta_max 25.68
_cell_measurement_theta_min 2.35
_cell_volume 1485.8(13)
_computing_structure_refinement 'SHELXL-97 (Sheldrick, 1997)'
_computing_structure_solution 'SHELXS-97 (Sheldrick, 1990)'
_diffrn_ambient_temperature 327(2)
_diffrn_measured_fraction_theta_full 0.995
_diffrn_measured_fraction_theta_max 0.995
_diffrn_measurement_device_type 'CCD area detector'
_diffrn_measurement_method 'phi and omega scans'
_diffrn_radiation_monochromator graphite
_diffrn_radiation_source 'fine-focus sealed tube'
_diffrn_radiation_type MoK\a
_diffrn_radiation_wavelength 0.71069
_diffrn_reflns_av_R_equivalents 0.0271
_diffrn_reflns_av_sigmaI/netI 0.0214
_diffrn_reflns_limit_h_max 8
_diffrn_reflns_limit_h_min -9
_diffrn_reflns_limit_k_max 10
_diffrn_reflns_limit_k_min -11
_diffrn_reflns_limit_l_max 23
_diffrn_reflns_limit_l_min -23
_diffrn_reflns_number 10429
_diffrn_reflns_theta_full 25.00
_diffrn_reflns_theta_max 25.00
_diffrn_reflns_theta_min 2.03
_exptl_absorpt_coefficient_mu 0.210
_exptl_absorpt_correction_T_max 0.9592
_exptl_absorpt_correction_T_min 0.9397
_exptl_absorpt_correction_type none
_exptl_crystal_colour YELLOW
_exptl_crystal_density_diffrn 1.222
_exptl_crystal_density_method 'not measured'
_exptl_crystal_description BLOCK
_exptl_crystal_F_000 584
_exptl_crystal_size_max 0.30
_exptl_crystal_size_mid 0.20
_exptl_crystal_size_min 0.20
_refine_diff_density_max 0.318
_refine_diff_density_min -0.225
_refine_diff_density_rms 0.051
_refine_ls_abs_structure_details 'Flack H D (1983), Acta Cryst. A39, 876-881'
_refine_ls_abs_structure_Flack 0.00(12)
_refine_ls_extinction_method none
_refine_ls_goodness_of_fit_ref 0.950
_refine_ls_hydrogen_treatment mixed
_refine_ls_matrix_type full
_refine_ls_number_parameters 165
_refine_ls_number_reflns 2603
_refine_ls_number_restraints 0
_refine_ls_restrained_S_all 0.950
_refine_ls_R_factor_all 0.0520
_refine_ls_R_factor_gt 0.0496
_refine_ls_shift/su_max 0.000
_refine_ls_shift/su_mean 0.000
_refine_ls_structure_factor_coef Fsqd
_refine_ls_weighting_details 'calc w=1/[\s^2^(Fo^2^)+(0.1000P)^2^+0.4800P] where P=(Fo^2^+2Fc^2^)/3'
_refine_ls_weighting_scheme calc
_refine_ls_wR_factor_gt 0.1409
_refine_ls_wR_factor_ref 0.1443
_reflns_number_gt 2435
_reflns_number_total 2603
_reflns_threshold_expression >2sigma(I)
_cod_data_source_file J-Mater-Chem-C-2015-3-5580.cif
_cod_data_source_block a
_cod_depositor_comments
;
The following automatic conversions were performed:

data item '_symmetry_cell_setting' value 'Orthorhombic' was changed
to 'orthorhombic' in accordance with the built-in table derived from
the CIF Core dictionary named 'cif_core.dic' version 2.4.5 last
updated on 2014-11-21.

Automatic conversion script
Id: cif_fix_values 6909 2019-04-08 15:41:33Z antanas 
;
_cod_original_sg_symbol_H-M 'P2(1)2(1)2(1) '
_cod_database_code 7234264

loop_
_symmetry_equiv_pos_as_xyz
'x, y, z'
'-x+1/2, -y, z+1/2'
'x+1/2, -y+1/2, -z'
'-x, y+1/2, -z+1/2'

loop_
_atom_site_label
_atom_site_type_symbol
_atom_site_fract_x
_atom_site_fract_y
_atom_site_fract_z
_atom_site_U_iso_or_equiv
_atom_site_adp_type
_atom_site_occupancy
_atom_site_symmetry_multiplicity
_atom_site_calc_flag
_atom_site_refinement_flags
_atom_site_disorder_assembly
_atom_site_disorder_group
S1 S 0.56535(11) 0.66358(8) 1.18910(4) 0.0720(3) Uani 1 1 d . . .
N1 N 0.4780(3) 1.3106(2) 0.87005(11) 0.0603(6) Uani 1 1 d . . .
C7 C 0.4790(3) 1.2067(3) 0.91728(12) 0.0495(6) Uani 1 1 d . . .
C14 C 0.3597(4) 0.5264(3) 1.11622(14) 0.0606(7) Uani 1 1 d . . .
H14 H 0.2857 0.4997 1.0820 0.073 Uiso 1 1 calc R . .
C9 C 0.5722(4) 1.1132(3) 1.02472(13) 0.0555(6) Uani 1 1 d . . .
H9 H 0.6350 1.1262 1.0637 0.067 Uiso 1 1 calc R . .
C2 C 0.3605(4) 1.3087(3) 0.81241(14) 0.0630(7) Uani 1 1 d . . .
H2A H 0.3267 1.4036 0.8021 0.076 Uiso 1 1 calc R . .
H2B H 0.2562 1.2578 0.8243 0.076 Uiso 1 1 calc R . .
C10 C 0.4850(3) 0.9875(3) 1.01557(13) 0.0538(6) Uani 1 1 d . . .
C6 C 0.3920(4) 0.9744(3) 0.95612(15) 0.0589(7) Uani 1 1 d . . .
H6 H 0.3315 0.8922 0.9480 0.071 Uiso 1 1 calc R . .
C11 C 0.4985(4) 0.8796(3) 1.06739(15) 0.0604(7) Uani 1 1 d . . .
H11 H 0.5646 0.9014 1.1047 0.073 Uiso 1 1 calc R . .
C4 C 0.5900(4) 1.4330(3) 0.87584(14) 0.0605(7) Uani 1 1 d . . .
H4A H 0.6207 1.4647 0.8316 0.073 Uiso 1 1 calc R . .
H4B H 0.6965 1.4062 0.8983 0.073 Uiso 1 1 calc R . .
C5 C 0.3869(3) 1.0807(3) 0.90837(13) 0.0550(6) Uani 1 1 d . . .
H5 H 0.3215 1.0680 0.8700 0.066 Uiso 1 1 calc R . .
C8 C 0.5696(4) 1.2201(3) 0.97817(12) 0.0538(6) Uani 1 1 d . . .
H8 H 0.6287 1.3024 0.9872 0.065 Uiso 1 1 calc R . .
C13 C 0.4405(4) 0.6475(3) 1.11807(14) 0.0615(7) Uani 1 1 d . . .
C12 C 0.4255(4) 0.7537(3) 1.06618(14) 0.0612(7) Uani 1 1 d . . .
H12 H 0.3591 0.7314 1.0290 0.073 Uiso 1 1 calc R . .
C16 C 0.5079(5) 0.5007(4) 1.21764(16) 0.0746(9) Uani 1 1 d . . .
H16 H 0.5465 0.4619 1.2573 0.089 Uiso 1 1 calc R . .
C3 C 0.5077(5) 1.5524(3) 0.91340(19) 0.0775(9) Uani 1 1 d . . .
H3A H 0.4018 1.5793 0.8917 0.116 Uiso 1 1 calc R . .
H3B H 0.5862 1.6301 0.9142 0.116 Uiso 1 1 calc R . .
H3C H 0.4829 1.5235 0.9581 0.116 Uiso 1 1 calc R . .
C15 C 0.3995(5) 0.4373(4) 1.17463(17) 0.0764(9) Uani 1 1 d . . .
H15 H 0.3548 0.3482 1.1808 0.092 Uiso 1 1 calc R . .
C1 C 0.4386(6) 1.2433(5) 0.75087(16) 0.0966(12) Uani 1 1 d . . .
H1A H 0.5456 1.2896 0.7401 0.145 Uiso 1 1 calc R . .
H1B H 0.3590 1.2525 0.7144 0.145 Uiso 1 1 calc R . .
H1C H 0.4609 1.1464 0.7590 0.145 Uiso 1 1 calc R . .

loop_
_atom_site_aniso_label
_atom_site_aniso_U_11
_atom_site_aniso_U_22
_atom_site_aniso_U_33
_atom_site_aniso_U_23
_atom_site_aniso_U_13
_atom_site_aniso_U_12
S1 0.0753(5) 0.0705(5) 0.0701(5) -0.0087(4) -0.0112(4) 0.0009(4)
N1 0.0662(14) 0.0581(13) 0.0566(12) 0.0023(10) -0.0146(11) -0.0061(11)
C7 0.0451(12) 0.0503(13) 0.0531(13) -0.0064(10) -0.0017(10) 0.0038(10)
C14 0.0546(14) 0.0712(18) 0.0560(15) -0.0035(13) -0.0089(12) -0.0161(13)
C9 0.0504(13) 0.0608(15) 0.0554(13) -0.0031(11) -0.0066(12) -0.0010(13)
C2 0.0612(15) 0.0706(17) 0.0574(15) -0.0008(13) -0.0102(13) 0.0030(13)
C10 0.0462(13) 0.0568(14) 0.0584(14) -0.0006(11) 0.0023(11) 0.0071(11)
C6 0.0539(15) 0.0512(14) 0.0716(16) -0.0085(13) 0.0001(13) -0.0054(11)
C11 0.0488(13) 0.0656(17) 0.0669(15) -0.0063(13) 0.0025(12) 0.0013(13)
C4 0.0580(15) 0.0596(15) 0.0641(15) 0.0059(12) 0.0002(13) -0.0083(13)
C5 0.0551(14) 0.0541(14) 0.0557(13) -0.0074(11) -0.0105(12) -0.0048(11)
C8 0.0472(13) 0.0530(13) 0.0611(14) -0.0055(11) -0.0084(12) -0.0032(12)
C13 0.0555(15) 0.0647(16) 0.0643(15) 0.0003(12) 0.0115(13) 0.0142(15)
C12 0.0556(14) 0.0641(17) 0.0637(15) -0.0082(12) -0.0032(13) 0.0029(14)
C16 0.0776(19) 0.086(2) 0.0603(16) 0.0105(15) 0.0072(15) 0.0110(17)
C3 0.0748(19) 0.0582(18) 0.099(2) -0.0091(16) 0.0049(18) -0.0096(16)
C15 0.077(2) 0.0704(19) 0.082(2) 0.0185(16) -0.0008(17) -0.0148(16)
C1 0.093(3) 0.131(3) 0.0651(19) -0.022(2) -0.007(2) 0.007(3)

loop_
_atom_type_symbol
_atom_type_description
_atom_type_scat_dispersion_real
_atom_type_scat_dispersion_imag
_atom_type_scat_source
C C 0.0033 0.0016 'International Tables Vol C Tables 4.2.6.8 and 6.1.1.4'
H H 0.0000 0.0000 'International Tables Vol C Tables 4.2.6.8 and 6.1.1.4'
N N 0.0061 0.0033 'International Tables Vol C Tables 4.2.6.8 and 6.1.1.4'
O O 0.0106 0.0060 'International Tables Vol C Tables 4.2.6.8 and 6.1.1.4'
S S 0.1246 0.1234 'International Tables Vol C Tables 4.2.6.8 and 6.1.1.4'

loop_
_geom_angle_atom_site_label_1
_geom_angle_atom_site_label_2
_geom_angle_atom_site_label_3
_geom_angle
_geom_angle_site_symmetry_1
_geom_angle_site_symmetry_3
C16 S1 C13 92.95(16) . .
C7 N1 C4 121.6(2) . .
C7 N1 C2 122.5(2) . .
C4 N1 C2 115.8(2) . .
N1 C7 C5 122.0(2) . .
N1 C7 C8 122.2(2) . .
C5 C7 C8 115.8(2) . .
C13 C14 C15 112.9(3) . .
C13 C14 H14 123.6 . .
C15 C14 H14 123.6 . .
C8 C9 C10 122.9(2) . .
C8 C9 H9 118.5 . .
C10 C9 H9 118.5 . .
N1 C2 C1 113.9(3) . .
N1 C2 H2A 108.8 . .
C1 C2 H2A 108.8 . .
N1 C2 H2B 108.8 . .
C1 C2 H2B 108.8 . .
H2A C2 H2B 107.7 . .
C9 C10 C6 115.9(2) . .
C9 C10 C11 118.8(2) . .
C6 C10 C11 125.3(3) . .
C10 C6 C5 122.3(2) . .
C10 C6 H6 118.9 . .
C5 C6 H6 118.9 . .
C12 C11 C10 126.5(3) . .
C12 C11 H11 116.8 . .
C10 C11 H11 116.8 . .
N1 C4 C3 113.7(2) . .
N1 C4 H4A 108.8 . .
C3 C4 H4A 108.8 . .
N1 C4 H4B 108.8 . .
C3 C4 H4B 108.8 . .
H4A C4 H4B 107.7 . .
C6 C5 C7 121.5(2) . .
C6 C5 H5 119.3 . .
C7 C5 H5 119.3 . .
C9 C8 C7 121.6(3) . .
C9 C8 H8 119.2 . .
C7 C8 H8 119.2 . .
C14 C13 C12 123.8(3) . .
C14 C13 S1 111.4(2) . .
C12 C13 S1 124.8(2) . .
C11 C12 C13 125.8(3) . .
C11 C12 H12 117.1 . .
C13 C12 H12 117.1 . .
C15 C16 S1 110.8(3) . .
C15 C16 H16 124.6 . .
S1 C16 H16 124.6 . .
C4 C3 H3A 109.5 . .
C4 C3 H3B 109.5 . .
H3A C3 H3B 109.5 . .
C4 C3 H3C 109.5 . .
H3A C3 H3C 109.5 . .
H3B C3 H3C 109.5 . .
C16 C15 C14 112.0(3) . .
C16 C15 H15 124.0 . .
C14 C15 H15 124.0 . .
C2 C1 H1A 109.5 . .
C2 C1 H1B 109.5 . .
H1A C1 H1B 109.5 . .
C2 C1 H1C 109.5 . .
H1A C1 H1C 109.5 . .
H1B C1 H1C 109.5 . .

loop_
_geom_bond_atom_site_label_1
_geom_bond_atom_site_label_2
_geom_bond_distance
_geom_bond_site_symmetry_2
S1 C16 1.723(4) .
S1 C13 1.729(3) .
N1 C7 1.377(3) .
N1 C4 1.462(4) .
N1 C2 1.470(3) .
C7 C5 1.413(4) .
C7 C8 1.415(4) .
C14 C13 1.318(4) .
C14 C15 1.485(4) .
C14 H14 0.9300 .
C9 C8 1.389(4) .
C9 C10 1.393(4) .
C9 H9 0.9300 .
C2 C1 1.512(5) .
C2 H2A 0.9700 .
C2 H2B 0.9700 .
C10 C6 1.399(4) .
C10 C11 1.473(4) .
C6 C5 1.401(4) .
C6 H6 0.9300 .
C11 C12 1.333(4) .
C11 H11 0.9300 .
C4 C3 1.511(4) .
C4 H4A 0.9700 .
C4 H4B 0.9700 .
C5 H5 0.9300 .
C8 H8 0.9300 .
C13 C12 1.463(4) .
C12 H12 0.9300 .
C16 C15 1.347(5) .
C16 H16 0.9300 .
C3 H3A 0.9600 .
C3 H3B 0.9600 .
C3 H3C 0.9600 .
C15 H15 0.9300 .
C1 H1A 0.9600 .
C1 H1B 0.9600 .
C1 H1C 0.9600 .

loop_
_geom_torsion_atom_site_label_1
_geom_torsion_atom_site_label_2
_geom_torsion_atom_site_label_3
_geom_torsion_atom_site_label_4
_geom_torsion
_geom_torsion_site_symmetry_1
_geom_torsion_site_symmetry_2
_geom_torsion_site_symmetry_3
_geom_torsion_site_symmetry_4
C4 N1 C7 C5 -172.4(2) . . . .
C2 N1 C7 C5 10.1(4) . . . .
C4 N1 C7 C8 8.7(4) . . . .
C2 N1 C7 C8 -168.8(2) . . . .
C7 N1 C2 C1 -93.2(4) . . . .
C4 N1 C2 C1 89.1(4) . . . .
C8 C9 C10 C6 -0.3(4) . . . .
C8 C9 C10 C11 178.9(3) . . . .
C9 C10 C6 C5 0.2(4) . . . .
C11 C10 C6 C5 -178.9(3) . . . .
C9 C10 C11 C12 -179.2(3) . . . .
C6 C10 C11 C12 0.0(5) . . . .
C7 N1 C4 C3 -89.7(3) . . . .
C2 N1 C4 C3 87.9(3) . . . .
C10 C6 C5 C7 1.3(4) . . . .
N1 C7 C5 C6 178.5(3) . . . .
C8 C7 C5 C6 -2.5(4) . . . .
C10 C9 C8 C7 -1.0(4) . . . .
N1 C7 C8 C9 -178.7(3) . . . .
C5 C7 C8 C9 2.3(4) . . . .
C15 C14 C13 C12 179.1(3) . . . .
C15 C14 C13 S1 -0.7(3) . . . .
C16 S1 C13 C14 0.2(2) . . . .
C16 S1 C13 C12 -179.6(3) . . . .
C10 C11 C12 C13 179.9(3) . . . .
C14 C13 C12 C11 176.9(3) . . . .
S1 C13 C12 C11 -3.3(4) . . . .
C13 S1 C16 C15 0.4(3) . . . .
S1 C16 C15 C14 -0.8(4) . . . .
C13 C14 C15 C16 1.0(4) . . . .
